data_7046337
loop_
_publ_author_name
'Hicken, Alexandra'
'White, Andrew J. P.'
'Crimmin, Mark R.'

_publ_section_title
;
 Preparation and characterisation of heterobimetallic copper-tungsten
 hydride complexes.
;
_journal_issue 31
_journal_name_full 'Dalton transactions (Cambridge, England : 2003)'
_journal_page_first 10595
_journal_page_last 10600
_journal_paper_doi 10.1039/c8dt01569d
_journal_volume 47
_journal_year 2018
_chemical_formula_moiety 'C27 H19 Cu F10 N2 W'
_chemical_formula_sum 'C27 H19 Cu F10 N2 W'
_chemical_formula_weight 808.83
_space_group_crystal_system monoclinic
_space_group_IT_number 14
_space_group_name_Hall '-P 2ybc'
_space_group_name_H-M_alt 'P 1 21/c 1'
_symmetry_space_group_name_Hall '-P 2ybc'
_symmetry_space_group_name_H-M 'P 1 21/c 1'
_atom_sites_solution_hydrogens geom
_audit_creation_method SHELXL-2014/7
_audit_update_record
;
2018-01-19 deposited with the CCDC.
2018-05-14 downloaded from the CCDC.
;
_cell_angle_alpha 90
_cell_angle_beta 98.831(5)
_cell_angle_gamma 90
_cell_formula_units_Z 4
_cell_length_a 7.5947(3)
_cell_length_b 17.2024(7)
_cell_length_c 20.5126(10)
_cell_measurement_reflns_used 2907
_cell_measurement_temperature 173(2)
_cell_measurement_theta_max 27.5990
_cell_measurement_theta_min 2.9610
_cell_volume 2648.1(2)
_computing_cell_refinement 'CrysAlisPro, Rigaku OD'
_computing_data_collection 'CrysAlisPro, Rigaku OD'
_computing_data_reduction 'CrysAlisPro, Rigaku OD'
_computing_molecular_graphics 'Bruker SHELXTL'
_computing_publication_material 'CIFTAB-2014 (Sheldrick, 2014)'
_computing_structure_refinement 'SHELXL-2014/7 (Sheldrick, 2014)'
_computing_structure_solution 'SHELXS-2014 (Sheldrick, 2014)'
_diffrn_ambient_temperature 173(2)
_diffrn_detector_area_resol_mean 16.0382
_diffrn_measured_fraction_theta_full 0.991
_diffrn_measured_fraction_theta_max 0.855
_diffrn_measurement_device_type 'Agilent Xcalibur 3 E'
_diffrn_measurement_method 'omega scans'
_diffrn_radiation_type MoK\a
_diffrn_radiation_wavelength 0.71073
_diffrn_reflns_av_R_equivalents 0.0420
_diffrn_reflns_av_unetI/netI 0.0643
_diffrn_reflns_Laue_measured_fraction_full 0.991
_diffrn_reflns_Laue_measured_fraction_max 0.855
_diffrn_reflns_limit_h_max 9
_diffrn_reflns_limit_h_min -9
_diffrn_reflns_limit_k_max 22
_diffrn_reflns_limit_k_min -22
_diffrn_reflns_limit_l_max 27
_diffrn_reflns_limit_l_min -26
_diffrn_reflns_number 5866
_diffrn_reflns_point_group_measured_fraction_full 0.991
_diffrn_reflns_point_group_measured_fraction_max 0.855
_diffrn_reflns_theta_full 25.242
_diffrn_reflns_theta_max 28.085
_diffrn_reflns_theta_min 2.332
_diffrn_source 'Enhance (Mo) X-ray Source'
_exptl_absorpt_coefficient_mu 5.235
_exptl_absorpt_correction_T_max 0.490
_exptl_absorpt_correction_T_min 0.266
_exptl_absorpt_correction_type analytical
_exptl_absorpt_process_details
; 
CrysAlisPro 1.171.38.43 (Rigaku Oxford Diffraction, 2015) 
Analytical numeric absorption correction using a multifaceted crystal 
model based on expressions derived by R.C. Clark & J.S. Reid. 
(Clark, R. C. & Reid, J. S. (1995). Acta Cryst. A51, 887-897) 
Empirical absorption correction using spherical harmonics, 
implemented in SCALE3 ABSPACK scaling algorithm. 
;
_exptl_crystal_colour Orange
_exptl_crystal_density_diffrn 2.029
_exptl_crystal_description 'tabular blocks'
_exptl_crystal_F_000 1552
_exptl_crystal_size_max 0.37
_exptl_crystal_size_mid 0.28
_exptl_crystal_size_min 0.15
_refine_diff_density_max 1.066
_refine_diff_density_min -1.193
_refine_diff_density_rms 0.174
_refine_ls_extinction_method none
_refine_ls_goodness_of_fit_ref 1.161
_refine_ls_hydrogen_treatment constr
_refine_ls_matrix_type full
_refine_ls_number_parameters 373
_refine_ls_number_reflns 5866
_refine_ls_number_restraints 12
_refine_ls_restrained_S_all 1.161
_refine_ls_R_factor_all 0.0588
_refine_ls_R_factor_gt 0.0445
_refine_ls_shift/su_max 0.000
_refine_ls_shift/su_mean 0.000
_refine_ls_structure_factor_coef Fsqd
_refine_ls_weighting_details 'w=1/[\s^2^(Fo^2^)+(0.0430P)^2^+5.4096P] where P=(Fo^2^+2Fc^2^)/3'
_refine_ls_weighting_scheme calc
_refine_ls_wR_factor_gt 0.1016
_refine_ls_wR_factor_ref 0.1053
_reflns_Friedel_coverage 0.000
_reflns_number_gt 4730
_reflns_number_total 5866
_reflns_threshold_expression 'I > 2\s(I)'
_cod_data_source_file c8dt01569d2.cif
_cod_data_source_block 2-W
_cod_depositor_comments 'Adding full bibliography for 7046336--7046339.cif.'
_cod_original_cell_volume 2648.2(2)
_cod_database_code 7046337
_shelx_shelxl_version_number 2014/7
_shelx_space_group_comment
; 
The symmetry employed for this shelxl refinement is uniquely defined 
by the following loop, which should always be used as a source of 
symmetry information in preference to the above space-group names. 
They are only intended as comments. 
;

loop_
_space_group_symop_operation_xyz
'x, y, z'
'-x, y+1/2, -z+1/2'
'-x, -y, -z'
'x, -y-1/2, z-1/2'

loop_
_atom_site_label
_atom_site_type_symbol
_atom_site_fract_x
_atom_site_fract_y
_atom_site_fract_z
_atom_site_U_iso_or_equiv
_atom_site_adp_type
_atom_site_occupancy
_atom_site_site_symmetry_order
_atom_site_calc_flag
_atom_site_refinement_flags_posn
_atom_site_refinement_flags_adp
W1 W 0.47478(5) 0.50327(2) 0.26044(2) 0.01950(11) Uani 1 1 d . .
Cu1 Cu 0.67128(15) 0.37248(7) 0.25140(6) 0.0236(3) Uani 1 1 d . .
N1 N 0.7642(10) 0.3197(5) 0.1777(4) 0.025(2) Uani 1 1 d . .
C1 C 0.8983(12) 0.2696(6) 0.1873(5) 0.018(2) Uani 1 1 d . U
C2 C 0.9761(11) 0.2421(5) 0.2511(6) 0.019(2) Uani 1 1 d . .
H2A H 1.0721 0.2067 0.2511 0.022 Uiso 1 1 calc R U
C3 C 0.9339(12) 0.2589(5) 0.3126(5) 0.019(2) Uani 1 1 d . .
N3 N 0.8123(10) 0.3109(4) 0.3230(4) 0.0223(19) Uani 1 1 d . .
C4 C 0.9724(14) 0.2347(6) 0.1290(5) 0.032(3) Uani 1 1 d . .
H4A H 0.8753 0.2269 0.0923 0.048 Uiso 1 1 calc R U
H4B H 1.0288 0.1847 0.1419 0.048 Uiso 1 1 calc R U
H4C H 1.0609 0.2702 0.1153 0.048 Uiso 1 1 calc R U
C5 C 1.0386(14) 0.2134(6) 0.3712(5) 0.033(3) Uani 1 1 d . .
H5A H 1.1428 0.2437 0.3906 0.049 Uiso 1 1 calc R U
H5B H 1.0777 0.1635 0.3554 0.049 Uiso 1 1 calc R U
H5C H 0.9615 0.2043 0.4046 0.049 Uiso 1 1 calc R U
C6 C 0.6877(14) 0.3423(6) 0.1132(5) 0.026(2) Uani 1 1 d . .
C7 C 0.5075(14) 0.3239(6) 0.0918(5) 0.027(3) Uani 1 1 d . .
F7 F 0.4176(8) 0.2804(4) 0.1290(3) 0.0400(16) Uani 1 1 d . .
C8 C 0.4173(16) 0.3509(7) 0.0325(6) 0.038(3) Uani 1 1 d . .
F8 F 0.2455(9) 0.3332(4) 0.0144(3) 0.055(2) Uani 1 1 d . .
C9 C 0.5043(18) 0.3964(7) -0.0091(5) 0.039(3) Uani 1 1 d . U
F9 F 0.4170(11) 0.4220(5) -0.0655(3) 0.074(2) Uani 1 1 d . .
C10 C 0.6841(17) 0.4135(8) 0.0129(6) 0.044(3) Uani 1 1 d . .
F10 F 0.7684(10) 0.4579(5) -0.0265(4) 0.078(3) Uani 1 1 d . .
C11 C 0.7712(15) 0.3883(7) 0.0715(5) 0.036(3) Uani 1 1 d . .
F11 F 0.9393(9) 0.4104(4) 0.0903(3) 0.055(2) Uani 1 1 d . .
C12 C 0.7838(13) 0.3270(6) 0.3876(5) 0.024(2) Uani 1 1 d . .
C13 C 0.8993(14) 0.3680(6) 0.4327(5) 0.030(2) Uani 1 1 d . .
F13 F 1.0609(8) 0.3886(4) 0.4179(3) 0.0418(17) Uani 1 1 d . .
C14 C 0.8587(17) 0.3932(6) 0.4926(5) 0.033(3) Uani 1 1 d . .
F14 F 0.9793(9) 0.4320(4) 0.5361(3) 0.057(2) Uani 1 1 d . .
C15 C 0.6921(16) 0.3765(7) 0.5083(6) 0.040(3) Uani 1 1 d . .
F15 F 0.6510(10) 0.3995(5) 0.5671(3) 0.067(2) Uani 1 1 d . .
C16 C 0.5699(16) 0.3353(7) 0.4653(6) 0.035(3) Uani 1 1 d . .
F16 F 0.4107(9) 0.3181(4) 0.4810(4) 0.058(2) Uani 1 1 d . .
C17 C 0.6189(14) 0.3110(6) 0.4070(5) 0.028(3) Uani 1 1 d . .
F17 F 0.4971(8) 0.2699(4) 0.3653(3) 0.0437(17) Uani 1 1 d . .
C20 C 0.7367(15) 0.5564(7) 0.2344(6) 0.040(3) Uani 1 1 d . .
H20A H 0.7988 0.5334 0.2025 0.048 Uiso 1 1 calc R U
C21 C 0.7643(14) 0.5409(8) 0.3021(7) 0.050(4) Uani 1 1 d . .
H21A H 0.8520 0.5071 0.3247 0.060 Uiso 1 1 calc R U
C22 C 0.6386(15) 0.5843(7) 0.3307(6) 0.042(3) Uani 1 1 d . .
H22A H 0.6239 0.5846 0.3759 0.050 Uiso 1 1 calc R U
C23 C 0.5388(14) 0.6275(6) 0.2792(7) 0.045(4) Uani 1 1 d . .
H23A H 0.4437 0.6619 0.2841 0.054 Uiso 1 1 calc R U
C24 C 0.5992(15) 0.6125(7) 0.2220(7) 0.047(4) Uani 1 1 d . .
H24A H 0.5569 0.6356 0.1805 0.057 Uiso 1 1 calc R U
C25 C 0.2306(15) 0.4340(8) 0.2085(8) 0.053(4) Uani 1 1 d . .
H25A H 0.2406 0.3965 0.1753 0.064 Uiso 1 1 calc R U
C26 C 0.2022(14) 0.5125(8) 0.1977(7) 0.057(4) Uani 1 1 d . .
H26A H 0.1891 0.5392 0.1568 0.069 Uiso 1 1 calc R U
C27 C 0.1966(14) 0.5450(8) 0.2614(8) 0.048(4) Uani 1 1 d . .
H27A H 0.1745 0.5981 0.2698 0.057 Uiso 1 1 calc R U
C28 C 0.2268(15) 0.4898(9) 0.3072(7) 0.055(4) Uani 1 1 d . .
H28A H 0.2362 0.4972 0.3535 0.065 Uiso 1 1 calc R U
C29 C 0.2423(15) 0.4185(7) 0.2750(7) 0.047(4) Uani 1 1 d . .
H29A H 0.2580 0.3688 0.2952 0.057 Uiso 1 1 calc R U

loop_
_atom_site_aniso_label
_atom_site_aniso_U_11
_atom_site_aniso_U_22
_atom_site_aniso_U_33
_atom_site_aniso_U_23
_atom_site_aniso_U_13
_atom_site_aniso_U_12
W1 0.01593(17) 0.01866(17) 0.02390(19) -0.0010(2) 0.00307(14) 0.0007(2)
Cu1 0.0250(6) 0.0248(6) 0.0195(6) -0.0022(6) -0.0014(6) 0.0071(5)
N1 0.023(5) 0.027(5) 0.023(5) -0.001(4) -0.006(4) 0.004(4)
C1 0.014(5) 0.022(5) 0.016(5) -0.010(4) -0.002(4) -0.009(4)
C2 0.009(5) 0.010(4) 0.036(6) 0.004(4) 0.001(5) -0.004(4)
C3 0.021(6) 0.018(5) 0.018(5) -0.002(4) 0.002(4) 0.002(4)
N3 0.028(5) 0.025(4) 0.016(4) 0.000(4) 0.006(4) 0.008(4)
C4 0.029(7) 0.027(6) 0.041(7) 0.005(5) 0.007(6) 0.006(5)
C5 0.029(6) 0.031(6) 0.033(7) -0.001(5) -0.009(5) 0.011(5)
C6 0.032(6) 0.021(5) 0.025(6) -0.011(5) 0.002(5) -0.005(5)
C7 0.027(6) 0.026(6) 0.025(6) -0.009(5) -0.006(5) 0.003(5)
F7 0.031(4) 0.046(4) 0.041(4) 0.004(3) -0.003(3) -0.002(3)
C8 0.036(7) 0.043(7) 0.032(6) -0.001(6) -0.008(6) -0.009(6)
F8 0.030(4) 0.077(6) 0.050(4) -0.001(4) -0.018(3) 0.007(4)
C9 0.053(6) 0.045(6) 0.014(6) -0.007(5) -0.010(5) -0.005(6)
F9 0.095(6) 0.093(7) 0.026(4) 0.015(4) -0.016(4) 0.013(5)
C10 0.051(9) 0.056(8) 0.027(6) 0.012(6) 0.010(6) -0.005(7)
F10 0.085(6) 0.110(7) 0.042(5) 0.040(5) 0.018(4) -0.022(5)
C11 0.034(7) 0.042(7) 0.029(6) -0.008(6) -0.002(5) 0.004(6)
F11 0.044(4) 0.077(5) 0.042(4) 0.014(4) 0.005(4) -0.019(4)
C12 0.029(6) 0.021(5) 0.020(5) 0.009(5) 0.001(5) 0.005(5)
C13 0.032(6) 0.029(6) 0.026(6) 0.014(5) 0.000(5) -0.003(5)
F13 0.040(4) 0.057(4) 0.027(3) 0.004(3) 0.002(3) -0.010(3)
C14 0.055(8) 0.026(6) 0.018(6) 0.003(5) 0.003(6) -0.001(6)
F14 0.084(6) 0.062(5) 0.023(4) -0.004(4) -0.002(4) -0.018(4)
C15 0.058(9) 0.039(7) 0.029(7) 0.019(6) 0.023(6) 0.018(6)
F15 0.081(6) 0.095(6) 0.031(4) -0.012(4) 0.025(4) 0.015(5)
C16 0.031(7) 0.040(7) 0.035(7) 0.005(6) 0.006(6) 0.007(6)
F16 0.039(4) 0.080(6) 0.060(5) 0.016(4) 0.023(4) 0.005(4)
C17 0.031(6) 0.031(6) 0.022(6) 0.005(5) 0.000(5) 0.007(5)
F17 0.029(4) 0.058(5) 0.041(4) 0.005(4) -0.005(3) -0.007(4)
C20 0.030(7) 0.049(7) 0.046(7) -0.015(7) 0.022(6) -0.017(6)
C21 0.010(6) 0.059(8) 0.073(10) 0.012(8) -0.015(7) -0.004(6)
C22 0.040(7) 0.052(8) 0.033(7) -0.027(6) 0.009(6) -0.021(6)
C23 0.026(6) 0.014(5) 0.103(11) -0.003(7) 0.031(7) -0.001(5)
C24 0.037(7) 0.043(8) 0.055(9) 0.022(7) -0.016(7) -0.009(6)
C25 0.027(7) 0.052(9) 0.082(11) -0.039(8) 0.012(8) -0.017(7)
C26 0.020(6) 0.071(12) 0.073(10) 0.030(9) -0.019(6) 0.009(7)
C27 0.021(7) 0.046(8) 0.076(10) -0.020(8) 0.005(7) 0.016(6)
C28 0.030(7) 0.073(11) 0.064(9) -0.021(9) 0.018(6) -0.019(7)
C29 0.035(8) 0.033(7) 0.070(10) 0.005(7) -0.008(7) -0.019(6)

loop_
_atom_type_symbol
_atom_type_description
_atom_type_scat_dispersion_real
_atom_type_scat_dispersion_imag
_atom_type_scat_source
C C 0.0033 0.0016 'International Tables Vol C Tables 4.2.6.8 and 6.1.1.4'
H H 0.0000 0.0000 'International Tables Vol C Tables 4.2.6.8 and 6.1.1.4'
Cu Cu 0.3201 1.2651 'International Tables Vol C Tables 4.2.6.8 and 6.1.1.4'
F F 0.0171 0.0103 'International Tables Vol C Tables 4.2.6.8 and 6.1.1.4'
N N 0.0061 0.0033 'International Tables Vol C Tables 4.2.6.8 and 6.1.1.4'
W W -0.8490 6.8722 'International Tables Vol C Tables 4.2.6.8 and 6.1.1.4'

loop_
_geom_angle_atom_site_label_1
_geom_angle_atom_site_label_2
_geom_angle_atom_site_label_3
_geom_angle
C23 W1 C27 82.6(4)
C23 W1 C22 37.0(4)
C27 W1 C22 103.1(5)
C23 W1 C28 101.6(5)
C27 W1 C28 34.5(5)
C22 W1 C28 102.0(4)
C23 W1 C26 100.8(5)
C27 W1 C26 36.9(5)
C22 W1 C26 133.6(5)
C28 W1 C26 59.9(5)
C23 W1 C24 34.8(4)
C27 W1 C24 100.4(5)
C22 W1 C24 59.6(5)
C28 W1 C24 130.2(5)
C26 W1 C24 97.8(4)
C23 W1 C25 135.6(5)
C27 W1 C25 58.6(4)
C22 W1 C25 160.1(4)
C28 W1 C25 58.8(5)
C26 W1 C25 35.0(5)
C24 W1 C25 127.2(5)
C23 W1 C20 59.2(4)
C27 W1 C20 136.0(5)
C22 W1 C20 59.5(4)
C28 W1 C20 159.9(4)
C26 W1 C20 125.5(5)
C24 W1 C20 35.7(4)
C25 W1 C20 138.4(5)
C23 W1 C21 59.8(4)
C27 W1 C21 138.6(5)
C22 W1 C21 35.9(4)
C28 W1 C21 132.6(5)
C26 W1 C21 156.6(5)
C24 W1 C21 58.8(4)
C25 W1 C21 162.8(5)
C20 W1 C21 35.0(4)
C23 W1 C29 136.8(4)
C27 W1 C29 57.8(5)
C22 W1 C29 131.3(4)
C28 W1 C29 35.6(4)
C26 W1 C29 58.4(5)
C24 W1 C29 155.6(4)
C25 W1 C29 34.4(4)
C20 W1 C29 164.1(4)
C21 W1 C29 144.6(5)
C23 W1 Cu1 134.6(3)
C27 W1 Cu1 142.7(3)
C22 W1 Cu1 107.6(3)
C28 W1 Cu1 116.5(4)
C26 W1 Cu1 118.8(4)
C24 W1 Cu1 113.2(3)
C25 W1 Cu1 87.2(3)
C20 W1 Cu1 79.1(3)
C21 W1 Cu1 76.0(3)
C29 W1 Cu1 85.7(3)
N1 Cu1 N3 96.0(3)
N1 Cu1 W1 133.9(2)
N3 Cu1 W1 129.0(2)
C1 N1 C6 121.0(8)
C1 N1 Cu1 122.6(6)
C6 N1 Cu1 116.3(6)
N1 C1 C2 123.5(9)
N1 C1 C4 120.5(9)
C2 C1 C4 116.0(9)
C3 C2 C1 130.2(9)
N3 C3 C2 123.7(9)
N3 C3 C5 120.2(9)
C2 C3 C5 116.1(9)
C3 N3 C12 119.9(8)
C3 N3 Cu1 123.3(6)
C12 N3 Cu1 116.7(6)
C11 C6 C7 116.8(10)
C11 C6 N1 124.8(9)
C7 C6 N1 118.0(9)
F7 C7 C8 117.7(9)
F7 C7 C6 120.6(9)
C8 C7 C6 121.7(11)
F8 C8 C7 119.9(11)
F8 C8 C9 119.5(11)
C7 C8 C9 120.6(11)
F9 C9 C8 120.2(12)
F9 C9 C10 123.0(11)
C8 C9 C10 116.8(11)
F10 C10 C11 120.3(11)
F10 C10 C9 117.1(11)
C11 C10 C9 122.6(11)
F11 C11 C10 118.8(11)
F11 C11 C6 119.7(10)
C10 C11 C6 121.5(11)
C13 C12 C17 114.7(10)
C13 C12 N3 124.4(9)
C17 C12 N3 120.3(9)
F13 C13 C12 119.4(10)
F13 C13 C14 116.8(10)
C12 C13 C14 123.7(10)
F14 C14 C13 121.3(11)
F14 C14 C15 120.0(11)
C13 C14 C15 118.6(11)
F15 C15 C16 119.9(11)
F15 C15 C14 119.5(12)
C16 C15 C14 120.6(11)
F16 C16 C17 121.4(11)
F16 C16 C15 120.5(11)
C17 C16 C15 118.1(11)
F17 C17 C16 117.3(10)
F17 C17 C12 118.5(9)
C16 C17 C12 124.2(11)
C21 C20 C24 107.6(11)
C21 C20 W1 72.6(6)
C24 C20 W1 71.1(6)
C20 C21 C22 107.8(11)
C20 C21 W1 72.5(7)
C22 C21 W1 68.8(6)
C21 C22 C23 106.6(11)
C21 C22 W1 75.3(6)
C23 C22 W1 70.4(6)
C24 C23 C22 109.5(10)
C24 C23 W1 76.0(7)
C22 C23 W1 72.6(6)
C23 C24 C20 108.3(11)
C23 C24 W1 69.2(6)
C20 C24 W1 73.2(7)
C29 C25 C26 109.4(12)
C29 C25 W1 73.7(7)
C26 C25 W1 70.4(7)
C25 C26 C27 105.2(12)
C25 C26 W1 74.6(7)
C27 C26 W1 70.2(7)
C28 C27 C26 109.9(12)
C28 C27 W1 73.5(7)
C26 C27 W1 72.9(6)
C27 C28 C29 107.9(13)
C27 C28 W1 72.0(7)
C29 C28 W1 75.7(7)
C25 C29 C28 107.4(12)
C25 C29 W1 71.9(7)
C28 C29 W1 68.7(6)

loop_
_geom_bond_atom_site_label_1
_geom_bond_atom_site_label_2
_geom_bond_distance
W1 C23 2.212(10)
W1 C27 2.234(10)
W1 C22 2.241(10)
W1 C28 2.253(11)
W1 C26 2.269(11)
W1 C24 2.296(12)
W1 C25 2.321(11)
W1 C20 2.324(10)
W1 C21 2.325(11)
W1 C29 2.344(11)
W1 Cu1 2.7220(12)
Cu1 N1 1.985(8)
Cu1 N3 1.987(8)
N1 C1 1.326(11)
N1 C6 1.415(12)
C1 C2 1.430(14)
C1 C4 1.521(13)
C2 C3 1.380(13)
C3 N3 1.326(11)
C3 C5 1.548(13)
N3 C12 1.402(12)
C6 C11 1.387(14)
C6 C7 1.407(13)
C7 F7 1.329(12)
C7 C8 1.382(14)
C8 F8 1.335(12)
C8 C9 1.396(16)
C9 F9 1.319(13)
C9 C10 1.402(15)
C10 F10 1.344(13)
C10 C11 1.352(15)
C11 F11 1.331(12)
C12 C13 1.369(14)
C12 C17 1.399(13)
C13 F13 1.356(11)
C13 C14 1.382(14)
C14 F14 1.352(12)
C14 C15 1.383(15)
C15 F15 1.350(12)
C15 C16 1.375(16)
C16 F16 1.332(12)
C16 C17 1.371(14)
C17 F17 1.358(12)
C20 C21 1.397(16)
C20 C24 1.416(16)
C21 C22 1.410(15)
C22 C23 1.414(16)
C23 C24 1.349(16)
C25 C29 1.379(17)
C25 C26 1.381(18)
C26 C27 1.427(18)
C27 C28 1.331(18)
C28 C29 1.407(17)
